data_2200914
loop_
_publ_author_name
'Sugadev, R.'
'Balasundaresan, D.'
'Chacko, K. K.'
'Ponnuswamy, M. N.'
'Sureskumar, S.'

_publ_section_title
;
 9,10-Bis(3-hydroxy-3,3-diphenylprop-1-ynyl)anthracene
 <i>N</i>,<i>N</i>'-dimethylformamide solvate
;
_journal_issue 2
_journal_name_full 'Acta Crystallographica Section E'
_journal_page_first o88
_journal_page_last o89
_journal_paper_doi 10.1107/S1600536801019845
_journal_volume 58
_journal_year 2002
_chemical_formula_iupac 'C47 H37 N O3'
_chemical_formula_moiety 'C47 H37 N O3'
_chemical_formula_sum 'C47 H37 N O3'
_chemical_formula_weight 663.78
_chemical_name_systematic
;
9,10-Bis(3-hydroxy-3,3-diphenylprop-1-ynyl)anthracene
N,N'dimethylformamide solvate
;
_space_group_IT_number 14
_symmetry_cell_setting monoclinic
_symmetry_space_group_name_Hall '-P 2yn'
_symmetry_space_group_name_H-M 'P 1 21/n 1'
_atom_sites_solution_hydrogens geom
_atom_sites_solution_primary direct
_atom_sites_solution_secondary difmap
_audit_creation_method SHELXL-97
_cell_angle_alpha 90.00
_cell_angle_beta 104.11(3)
_cell_angle_gamma 90.00
_cell_formula_units_Z 4
_cell_length_a 16.290(3)
_cell_length_b 11.837(2)
_cell_length_c 19.426(4)
_cell_measurement_reflns_used 26
_cell_measurement_temperature 293(2)
_cell_measurement_theta_max 20
_cell_measurement_theta_min 5
_cell_volume 3632.8(13)
_computing_cell_refinement 'SDP (Frenz ,1978)'
_computing_data_collection 'CAD-4 Software (Enraf-Nonius, 1989)'
_computing_data_reduction 'CAD-4 Software'
_computing_molecular_graphics 'ZORTEP (Zsolnai, 1995)'
_computing_publication_material 'PARST (Nardelli, 1995)'
_computing_structure_refinement 'SHELXL97 (Sheldrick, 1997)'
_computing_structure_solution 'SHELXS97 (Sheldrick, 1997)'
_diffrn_ambient_temperature 293(2)
_diffrn_measured_fraction_theta_full .999
_diffrn_measured_fraction_theta_max .999
_diffrn_measurement_device_type 'Enraf-Nonius CAD-4'
_diffrn_measurement_method \w/2\q
_diffrn_radiation_monochromator graphite
_diffrn_radiation_source 'fine-focus sealed tube'
_diffrn_radiation_type CuK\a
_diffrn_radiation_wavelength 1.54178
_diffrn_reflns_av_R_equivalents .0149
_diffrn_reflns_av_sigmaI/netI .0141
_diffrn_reflns_limit_h_max 19
_diffrn_reflns_limit_h_min 0
_diffrn_reflns_limit_k_max 14
_diffrn_reflns_limit_k_min 0
_diffrn_reflns_limit_l_max 22
_diffrn_reflns_limit_l_min -23
_diffrn_reflns_number 7151
_diffrn_reflns_theta_full 70.07
_diffrn_reflns_theta_max 70.07
_diffrn_reflns_theta_min 3.18
_diffrn_standards_decay_% <1.5
_diffrn_standards_interval_count 200
_diffrn_standards_interval_time 60
_diffrn_standards_number 3
_exptl_absorpt_coefficient_mu .587
_exptl_absorpt_correction_type none
_exptl_crystal_colour yellow-brown
_exptl_crystal_density_diffrn 1.214
_exptl_crystal_density_method 'not measured'
_exptl_crystal_description rectangular
_exptl_crystal_F_000 1400
_exptl_crystal_size_max .53
_exptl_crystal_size_mid .40
_exptl_crystal_size_min .23
_refine_diff_density_max .606
_refine_diff_density_min -.369
_refine_ls_extinction_coef .0049(4)
_refine_ls_extinction_expression Fc^*^=kFc[1+0.001xFc^2^\l^3^/sin(2\q)]^-1/4^
_refine_ls_extinction_method SHELXL97
_refine_ls_goodness_of_fit_ref 1.081
_refine_ls_hydrogen_treatment constr
_refine_ls_matrix_type full
_refine_ls_number_parameters 465
_refine_ls_number_reflns 6910
_refine_ls_number_restraints 0
_refine_ls_restrained_S_all 1.081
_refine_ls_R_factor_all .0653
_refine_ls_R_factor_gt .0578
_refine_ls_shift/su_max .062
_refine_ls_shift/su_mean .002
_refine_ls_structure_factor_coef Fsqd
_refine_ls_weighting_details 'calc w = 1/[\s^2^(Fo^2^)+(0.0989P)^2^+1.1549P] where P = (Fo^2^+2Fc^2^)/3'
_refine_ls_weighting_scheme calc
_refine_ls_wR_factor_gt .1691
_refine_ls_wR_factor_ref .1764
_reflns_number_gt 5927
_reflns_number_total 6910
_reflns_threshold_expression I>2\s(I)
_cod_data_source_file na6077.cif
_cod_data_source_block I
_cod_depositor_comments
;
The following automatic conversions were performed:
'_symmetry_cell_setting' value 'Monoclinic' changed to 'monoclinic'
according to '/home/saulius/struct/CIF-dictionaries/cif_core.dic'
dictionary named 'cif_core.dic' version 2.4.1 from 2010-06-29.

Automatic conversion script
Id: cif_fix_enum 1527 2010-12-29 10:47:43Z saulius 

The following automatic conversions were performed:

'_symmetry_cell_setting' value 'Monoclinic' changed to 'monoclinic'
according to /home/saulius/struct/CIF-dictionaries/cif_core.dic
dictionary named 'cif_core.dic' version 2.4.1 from 2010-06-29.

Automatic conversion script
Id: cif_fix_values 1715 2011-07-08 13:25:40Z adriana 
;
_cod_original_cell_volume 3632.8(12)
_cod_original_sg_symbol_H-M 'P 21/c'
_cod_database_code 2200914
_cod_database_fobs_code 2200914

loop_
_symmetry_equiv_pos_as_xyz
'x, y, z'
'-x+1/2, y+1/2, -z+1/2'
'-x, -y, -z'
'x-1/2, -y-1/2, z-1/2'

loop_
_atom_site_label
_atom_site_fract_x
_atom_site_fract_y
_atom_site_fract_z
_atom_site_U_iso_or_equiv
_atom_site_adp_type
_atom_site_calc_flag
_atom_site_refinement_flags
_atom_site_occupancy
_atom_site_disorder_assembly
_atom_site_disorder_group
_atom_site_type_symbol
O1 .97718(8) .08492(12) .33001(8) .0520(3) Uani d . 1 . . O
H1 .9680 .1229 .3626 .078 Uiso calc R 1 . . H
O2 .68044(9) .88981(12) .06549(7) .0512(3) Uani d . 1 . . O
H2 .6482 .8356 .0587 .077 Uiso calc R 1 . . H
C1 .75743(12) .55950(17) .17886(10) .0477(4) Uani d . 1 . . C
H1A .7287 .6214 .1549 .057 Uiso calc R 1 . . H
C2 .71994(13) .4963(2) .22060(11) .0560(5) Uani d . 1 . . C
H2A .6661 .5153 .2251 .067 Uiso calc R 1 . . H
C3 .76179(14) .40185(19) .25730(11) .0556(5) Uani d . 1 . . C
H3 .7351 .3583 .2852 .067 Uiso calc R 1 . . H
C4 .84071(13) .37428(16) .25212(10) .0480(4) Uani d . 1 . . C
H4 .8680 .3126 .2774 .058 Uiso calc R 1 . . H
C5 1.08582(13) .44449(18) .14725(12) .0547(5) Uani d . 1 . . C
H5 1.1153 .3840 .1722 .066 Uiso calc R 1 . . H
C6 1.12163(15) .5052(2) .10320(14) .0676(6) Uani d . 1 . . C
H6 1.1756 .4866 .0988 .081 Uiso calc R 1 . . H
C7 1.07803(16) .5962(2) .06408(14) .0658(6) Uani d . 1 . . C
H7 1.1030 .6366 .0335 .079 Uiso calc R 1 . . H
C8 .99976(13) .62543(16) .07066(11) .0518(5) Uani d . 1 . . C
H8 .9717 .6857 .0444 .062 Uiso calc R 1 . . H
C9 .87928(11) .59571(13) .12585(8) .0384(4) Uani d . 1 . . C
C10 .96502(11) .40958(13) .20151(9) .0382(4) Uani d . 1 . . C
C11 .88296(11) .43800(14) .20864(8) .0377(4) Uani d . 1 . . C
C12 .83990(11) .53323(14) .17080(8) .0381(4) Uani d . 1 . . C
C13 1.00378(11) .47153(14) .15610(9) .0405(4) Uani d . 1 . . C
C14 .95984(11) .56541(14) .11709(9) .0402(4) Uani d . 1 . . C
C15 1.00660(11) .31449(14) .24080(9) .0420(4) Uani d . 1 . . C
C16 1.03343(11) .23320(14) .27499(9) .0431(4) Uani d . 1 . . C
C17 1.05286(10) .12398(14) .31271(9) .0392(4) Uani d . 1 . . C
C18 1.12256(10) .13315(14) .38101(9) .0372(4) Uani d . 1 . . C
C19 1.14088(12) .03777(16) .42346(10) .0490(4) Uani d . 1 . . C
H19 1.1139 -.0301 .4080 .059 Uiso calc R 1 . . H
C20 1.19885(14) .04251(19) .48847(11) .0582(5) Uani d . 1 . . C
H20 1.2101 -.0217 .5168 .070 Uiso calc R 1 . . H
C21 1.23993(14) .14241(19) .51134(11) .0581(5) Uani d . 1 . . C
H21 1.2781 .1462 .5555 .070 Uiso calc R 1 . . H
C22 1.22426(14) .23600(18) .46880(12) .0592(5) Uani d . 1 . . C
H22 1.2533 .3028 .4835 .071 Uiso calc R 1 . . H
C23 1.16511(12) .23172(15) .40376(11) .0500(5) Uani d . 1 . . C
H23 1.1543 .2960 .3755 .060 Uiso calc R 1 . . H
C24 1.07643(12) .03877(14) .26123(9) .0425(4) Uani d . 1 . . C
C25 1.15366(16) .0466(2) .24425(12) .0627(6) Uani d . 1 . . C
H25 1.1917 .1029 .2648 .075 Uiso calc R 1 . . H
C26 1.1751(2) -.0286(2) .19675(15) .0804(8) Uani d . 1 . . C
H26 1.2273 -.0228 .1856 .097 Uiso calc R 1 . . H
C27 1.1194(2) -.1117(2) .16622(13) .0771(8) Uani d . 1 . . C
H27 1.1340 -.1628 .1349 .093 Uiso calc R 1 . . H
C28 1.04244(19) -.1188(2) .18212(13) .0711(7) Uani d . 1 . . C
H28 1.0043 -.1744 .1607 .085 Uiso calc R 1 . . H
C29 1.02027(14) -.04463(17) .22965(12) .0569(5) Uani d . 1 . . C
H29 .9678 -.0508 .2403 .068 Uiso calc R 1 . . H
C30 .83531(11) .69189(14) .08903(9) .0427(4) Uani d . 1 . . C
C31 .79588(12) .77042(14) .06061(9) .0432(4) Uani d . 1 . . C
C32 .74636(11) .87155(14) .03015(9) .0387(4) Uani d . 1 . . C
C33 .80634(11) .97344(14) .04665(9) .0397(4) Uani d . 1 . . C
C34 .86492(12) .99401(16) .00708(11) .0495(4) Uani d . 1 . . C
H34 .8663 .9480 -.0314 .059 Uiso calc R 1 . . H
C35 .92173(14) 1.08321(19) .02480(13) .0599(5) Uani d . 1 . . C
H35 .9606 1.0971 -.0022 .072 Uiso calc R 1 . . H
C36 .92067(15) 1.15095(18) .08201(12) .0627(6) Uani d . 1 . . C
H36 .9594 1.2097 .0942 .075 Uiso calc R 1 . . H
C37 .86250(16) 1.13162(18) .12091(11) .0622(6) Uani d . 1 . . C
H37 .8615 1.1779 .1594 .075 Uiso calc R 1 . . H
C38 .80485(14) 1.04343(16) .10340(10) .0514(5) Uani d . 1 . . C
H38 .7652 1.0314 .1299 .062 Uiso calc R 1 . . H
C39 .70815(11) .85851(14) -.04973(9) .0416(4) Uani d . 1 . . C
C40 .65493(14) .94308(18) -.08403(11) .0568(5) Uani d . 1 . . C
H40 .6452 1.0063 -.0588 .068 Uiso calc R 1 . . H
C41 .61631(17) .9343(2) -.15531(13) .0729(7) Uani d . 1 . . C
H41 .5804 .9915 -.1777 .087 Uiso calc R 1 . . H
C42 .6303(2) .8423(2) -.19341(12) .0813(8) Uani d . 1 . . C
H42 .6037 .8363 -.2414 .098 Uiso calc R 1 . . H
C43 .6839(2) .7592(2) -.16021(13) .0901(10) Uani d . 1 . . C
H43 .6945 .6968 -.1859 .108 Uiso calc R 1 . . H
C44 .72250(18) .76755(18) -.08840(12) .0677(7) Uani d . 1 . . C
H44 .7586 .7104 -.0663 .081 Uiso calc R 1 . . H
O1A .55518(14) .7170(2) .05586(13) .0931(6) Uani d . 1 . . O
N1A .46411(15) .7528(2) -.05206(13) .0777(6) Uani d . 1 . . N
C1A .5137(3) .6843(3) -.0021(3) .1059(12) Uani d . 1 . . C
H1A1 .5162 .6079 -.0127 .127 Uiso calc R 1 . . H
C2A .4581(3) .8667(3) -.0378(3) .1328(16) Uani d . 1 . . C
H2A1 .4744 .8787 .0126 .199 Uiso calc R 1 . . H
H2A2 .4008 .8915 -.0561 .199 Uiso calc R 1 . . H
H2A3 .4950 .9088 -.0600 .199 Uiso calc R 1 . . H
C3A .4212(4) .7036(6) -.1176(3) .182(3) Uani d . 1 . . C
H3A1 .4363 .6253 -.1181 .273 Uiso calc R 1 . . H
H3A2 .4371 .7422 -.1559 .273 Uiso calc R 1 . . H
H3A3 .3612 .7102 -.1232 .273 Uiso calc R 1 . . H

loop_
_atom_site_aniso_label
_atom_site_aniso_U_11
_atom_site_aniso_U_22
_atom_site_aniso_U_33
_atom_site_aniso_U_12
_atom_site_aniso_U_13
_atom_site_aniso_U_23
O1 .0401(7) .0508(8) .0624(9) -.0071(6) .0070(6) -.0022(6)
O2 .0525(8) .0481(7) .0536(8) .0019(6) .0138(6) -.0006(6)
C1 .0500(10) .0471(10) .0424(9) .0156(8) .0042(8) .0052(8)
C2 .0496(10) .0680(13) .0504(11) .0128(9) .0119(9) .0054(9)
C3 .0604(12) .0609(12) .0471(10) .0048(10) .0161(9) .0108(9)
C4 .0569(11) .0437(10) .0406(9) .0087(8) .0066(8) .0089(7)
C5 .0475(10) .0472(11) .0664(13) .0080(8) .0082(9) .0000(9)
C6 .0527(12) .0658(14) .0883(17) .0020(10) .0251(12) .0006(12)
C7 .0693(14) .0571(13) .0782(15) -.0053(11) .0317(12) .0052(11)
C8 .0604(12) .0391(10) .0547(11) -.0025(8) .0117(9) .0037(8)
C9 .0467(9) .0276(8) .0343(8) .0028(7) -.0028(7) .0006(6)
C10 .0420(9) .0292(8) .0360(8) .0046(6) -.0049(7) -.0011(6)
C11 .0452(9) .0316(8) .0308(8) .0049(7) -.0018(6) .0001(6)
C12 .0437(9) .0328(8) .0319(8) .0063(7) -.0020(7) -.0006(6)
C13 .0422(9) .0317(8) .0420(9) .0012(7) -.0003(7) -.0040(7)
C14 .0472(9) .0304(8) .0382(8) -.0009(7) .0010(7) -.0025(6)
C15 .0436(9) .0334(9) .0411(9) .0031(7) -.0048(7) -.0007(7)
C16 .0420(9) .0338(9) .0451(9) .0042(7) -.0056(7) .0001(7)
C17 .0373(8) .0307(8) .0444(9) .0002(6) .0000(7) .0031(7)
C18 .0356(8) .0333(8) .0399(8) .0042(6) .0036(7) .0023(6)
C19 .0542(11) .0366(9) .0502(10) .0002(8) .0012(8) .0081(8)
C20 .0650(12) .0545(12) .0480(11) .0078(10) -.0002(9) .0156(9)
C21 .0561(11) .0643(13) .0442(10) .0073(10) -.0066(9) -.0007(9)
C22 .0576(12) .0490(11) .0587(12) -.0038(9) -.0094(9) -.0057(9)
C23 .0515(10) .0346(9) .0545(11) -.0008(8) -.0051(8) .0036(8)
C24 .0521(10) .0310(8) .0388(9) .0038(7) .0001(7) .0046(7)
C25 .0744(14) .0548(12) .0634(13) -.0096(11) .0256(11) -.0079(10)
C26 .100(2) .0784(18) .0746(16) .0000(15) .0446(15) -.0061(14)
C27 .125(2) .0579(14) .0499(12) .0108(15) .0235(14) -.0072(10)
C28 .0997(19) .0473(12) .0547(13) .0003(12) -.0036(12) -.0116(10)
C29 .0605(12) .0435(10) .0569(12) -.0004(9) -.0043(9) -.0046(9)
C30 .0502(10) .0320(8) .0394(9) .0020(7) -.0018(7) .0020(7)
C31 .0508(10) .0326(9) .0396(9) .0003(7) -.0021(7) .0026(7)
C32 .0439(9) .0308(8) .0377(8) .0043(7) .0030(7) .0038(6)
C33 .0465(9) .0294(8) .0361(8) .0048(7) -.0040(7) .0045(6)
C34 .0503(10) .0409(10) .0550(11) .0003(8) .0088(8) -.0043(8)
C35 .0515(11) .0524(12) .0725(14) -.0060(9) .0087(10) .0029(10)
C36 .0674(13) .0430(11) .0631(13) -.0116(10) -.0124(11) .0005(9)
C37 .0881(16) .0440(11) .0442(10) -.0087(10) -.0036(10) -.0074(8)
C38 .0710(13) .0400(10) .0384(9) -.0020(9) .0041(9) -.0006(7)
C39 .0470(9) .0314(8) .0400(9) -.0016(7) -.0019(7) .0031(7)
C40 .0668(13) .0449(10) .0492(11) .0134(9) -.0043(9) .0055(8)
C41 .0819(16) .0614(14) .0569(13) .0063(12) -.0190(11) .0135(11)
C42 .116(2) .0609(14) .0457(12) -.0142(14) -.0224(13) .0031(10)
C43 .150(3) .0514(13) .0510(13) .0050(15) -.0098(15) -.0140(10)
C44 .1019(18) .0384(10) .0502(11) .0145(11) -.0056(11) -.0044(9)
O1A .0860(13) .0960(15) .0995(15) -.0252(12) .0269(11) .0015(12)
N1A .0759(14) .0705(14) .0899(15) -.0071(11) .0267(12) -.0147(12)
C1A .115(3) .0684(19) .153(4) -.0100(19) .068(3) -.013(2)
C2A .129(3) .082(2) .198(5) .004(2) .061(3) -.018(3)
C3A .207(6) .223(6) .124(4) -.067(5) .053(4) -.081(4)

loop_
_atom_type_symbol
_atom_type_description
_atom_type_scat_dispersion_real
_atom_type_scat_dispersion_imag
_atom_type_scat_source
C C .0181 .0091 'International Tables Vol C Tables 4.2.6.8 and 6.1.1.4'
H H .0000 .0000 'International Tables Vol C Tables 4.2.6.8 and 6.1.1.4'
O O .0492 .0322 'International Tables Vol C Tables 4.2.6.8 and 6.1.1.4'
N N .0311 .0180 'International Tables Vol C Tables 4.2.6.8 and 6.1.1.4'

loop_
_geom_angle_atom_site_label_1
_geom_angle_atom_site_label_2
_geom_angle_atom_site_label_3
_geom_angle
C17 O1 H1 109.5
C32 O2 H2 109.5
C2 C1 C12 121.37(17)
C2 C1 H1A 119.3
C12 C1 H1A 119.3
C1 C2 C3 120.56(19)
C1 C2 H2A 119.7
C3 C2 H2A 119.7
C4 C3 C2 120.30(19)
C4 C3 H3 119.8
C2 C3 H3 119.8
C3 C4 C11 121.34(17)
C3 C4 H4 119.3
C11 C4 H4 119.3
C6 C5 C13 121.2(2)
C6 C5 H5 119.4
C13 C5 H5 119.4
C5 C6 C7 120.6(2)
C5 C6 H6 119.7
C7 C6 H6 119.7
C8 C7 C6 120.4(2)
C8 C7 H7 119.8
C6 C7 H7 119.8
C7 C8 C14 121.15(19)
C7 C8 H8 119.4
C14 C8 H8 119.4
C14 C9 C12 121.19(15)
C14 C9 C30 120.42(16)
C12 C9 C30 118.39(16)
C13 C10 C11 120.98(15)
C13 C10 C15 121.07(16)
C11 C10 C15 117.94(16)
C10 C11 C4 122.31(15)
C10 C11 C12 119.47(16)
C4 C11 C12 118.22(16)
C9 C12 C1 122.45(15)
C9 C12 C11 119.34(15)
C1 C12 C11 118.19(16)
C10 C13 C5 122.36(16)
C10 C13 C14 119.46(16)
C5 C13 C14 118.18(17)
C9 C14 C8 122.13(16)
C9 C14 C13 119.50(16)
C8 C14 C13 118.37(17)
C16 C15 C10 173.3(2)
C15 C16 C17 170.59(18)
O1 C17 C16 107.79(14)
O1 C17 C18 108.66(14)
C16 C17 C18 113.08(14)
O1 C17 C24 107.91(14)
C16 C17 C24 107.98(14)
C18 C17 C24 111.24(13)
C23 C18 C19 118.77(16)
C23 C18 C17 123.39(15)
C19 C18 C17 117.77(15)
C20 C19 C18 120.71(18)
C20 C19 H19 119.6
C18 C19 H19 119.6
C21 C20 C19 119.97(18)
C21 C20 H20 120.0
C19 C20 H20 120.0
C22 C21 C20 119.71(18)
C22 C21 H21 120.1
C20 C21 H21 120.1
C21 C22 C23 120.34(19)
C21 C22 H22 119.8
C23 C22 H22 119.8
C18 C23 C22 120.44(18)
C18 C23 H23 119.8
C22 C23 H23 119.8
C25 C24 C29 119.02(19)
C25 C24 C17 119.97(17)
C29 C24 C17 120.98(18)
C24 C25 C26 120.5(2)
C24 C25 H25 119.7
C26 C25 H25 119.7
C27 C26 C25 120.1(3)
C27 C26 H26 120.0
C25 C26 H26 120.0
C28 C27 C26 119.6(2)
C28 C27 H27 120.2
C26 C27 H27 120.2
C27 C28 C29 121.0(2)
C27 C28 H28 119.5
C29 C28 H28 119.5
C24 C29 C28 119.8(2)
C24 C29 H29 120.1
C28 C29 H29 120.1
C31 C30 C9 176.5(2)
C30 C31 C32 175.93(19)
O2 C32 C31 109.31(14)
O2 C32 C39 109.59(14)
C31 C32 C39 111.70(14)
O2 C32 C33 107.22(14)
C31 C32 C33 107.10(14)
C39 C32 C33 111.78(14)
C38 C33 C34 119.02(17)
C38 C33 C32 120.16(17)
C34 C33 C32 120.77(16)
C33 C34 C35 120.20(19)
C33 C34 H34 119.9
C35 C34 H34 119.9
C36 C35 C34 120.3(2)
C36 C35 H35 119.9
C34 C35 H35 119.9
C37 C36 C35 119.8(2)
C37 C36 H36 120.1
C35 C36 H36 120.1
C36 C37 C38 120.6(2)
C36 C37 H37 119.7
C38 C37 H37 119.7
C33 C38 C37 120.2(2)
C33 C38 H38 119.9
C37 C38 H38 119.9
C44 C39 C40 118.46(18)
C44 C39 C32 123.70(16)
C40 C39 C32 117.83(16)
C41 C40 C39 120.5(2)
C41 C40 H40 119.7
C39 C40 H40 119.7
C42 C41 C40 120.6(2)
C42 C41 H41 119.7
C40 C41 H41 119.7
C41 C42 C43 119.3(2)
C41 C42 H42 120.4
C43 C42 H42 120.4
C42 C43 C44 120.2(2)
C42 C43 H43 119.9
C44 C43 H43 119.9
C39 C44 C43 120.9(2)
C39 C44 H44 119.6
C43 C44 H44 119.6
C1A N1A C2A 119.5(3)
C1A N1A C3A 118.1(4)
C2A N1A C3A 122.4(4)
O1A C1A N1A 124.2(3)
O1A C1A H1A1 117.9
N1A C1A H1A1 117.9
N1A C2A H2A1 109.5
N1A C2A H2A2 109.5
H2A1 C2A H2A2 109.5
N1A C2A H2A3 109.5
H2A1 C2A H2A3 109.5
H2A2 C2A H2A3 109.5
N1A C3A H3A1 109.5
N1A C3A H3A2 109.5
H3A1 C3A H3A2 109.5
N1A C3A H3A3 109.5
H3A1 C3A H3A3 109.5
H3A2 C3A H3A3 109.5

loop_
_geom_bond_atom_site_label_1
_geom_bond_atom_site_label_2
_geom_bond_site_symmetry_2
_geom_bond_distance
_geom_bond_publ_flag
O1 C17 . 1.431(2) ?
O1 H1 . .8200 ?
O2 C32 . 1.425(2) ?
O2 H2 . .8200 ?
C1 C2 . 1.353(3) ?
C1 C12 . 1.424(3) ?
C1 H1A . .9300 ?
C2 C3 . 1.409(3) ?
C2 H2A . .9300 ?
C3 C4 . 1.354(3) ?
C3 H3 . .9300 ?
C4 C11 . 1.428(3) ?
C4 H4 . .9300 ?
C5 C6 . 1.354(3) ?
C5 C13 . 1.425(3) ?
C5 H5 . .9300 ?
C6 C7 . 1.407(3) ?
C6 H6 . .9300 ?
C7 C8 . 1.357(3) ?
C7 H7 . .9300 ?
C8 C14 . 1.424(3) ?
C8 H8 . .9300 ?
C9 C14 . 1.410(3) ?
C9 C12 . 1.412(2) ?
C9 C30 . 1.439(2) ?
C10 C13 . 1.409(3) ?
C10 C11 . 1.418(2) ?
C10 C15 . 1.434(2) ?
C11 C12 . 1.432(2) ?
C13 C14 . 1.434(2) ?
C15 C16 . 1.190(2) ?
C16 C17 . 1.482(2) ?
C17 C18 . 1.525(2) ?
C17 C24 . 1.534(3) ?
C18 C23 . 1.374(2) ?
C18 C19 . 1.387(2) ?
C19 C20 . 1.381(3) ?
C19 H19 . .9300 ?
C20 C21 . 1.378(3) ?
C20 H20 . .9300 ?
C21 C22 . 1.368(3) ?
C21 H21 . .9300 ?
C22 C23 . 1.391(3) ?
C22 H22 . .9300 ?
C23 H23 . .9300 ?
C24 C25 . 1.379(3) ?
C24 C29 . 1.384(3) ?
C25 C26 . 1.387(3) ?
C25 H25 . .9300 ?
C26 C27 . 1.370(4) ?
C26 H26 . .9300 ?
C27 C28 . 1.365(4) ?
C27 H27 . .9300 ?
C28 C29 . 1.384(3) ?
C28 H28 . .9300 ?
C29 H29 . .9300 ?
C30 C31 . 1.187(2) ?
C31 C32 . 1.484(2) ?
C32 C39 . 1.532(2) ?
C32 C33 . 1.536(2) ?
C33 C38 . 1.384(3) ?
C33 C34 . 1.385(3) ?
C34 C35 . 1.391(3) ?
C34 H34 . .9300 ?
C35 C36 . 1.374(3) ?
C35 H35 . .9300 ?
C36 C37 . 1.368(4) ?
C36 H36 . .9300 ?
C37 C38 . 1.390(3) ?
C37 H37 . .9300 ?
C38 H38 . .9300 ?
C39 C44 . 1.365(3) ?
C39 C40 . 1.384(2) ?
C40 C41 . 1.378(3) ?
C40 H40 . .9300 ?
C41 C42 . 1.366(4) ?
C41 H41 . .9300 ?
C42 C43 . 1.368(4) ?
C42 H42 . .9300 ?
C43 C44 . 1.387(3) ?
C43 H43 . .9300 ?
C44 H44 . .9300 ?
O1A C1A . 1.225(5) ?
N1A C1A . 1.368(5) ?
N1A C2A . 1.385(4) ?
N1A C3A . 1.419(5) ?
C1A H1A1 . .9300 ?
C2A H2A1 . .9600 ?
C2A H2A2 . .9600 ?
C2A H2A3 . .9600 ?
C3A H3A1 . .9600 ?
C3A H3A2 . .9600 ?
C3A H3A3 . .9600 ?

loop_
_geom_hbond_atom_site_label_D
_geom_hbond_atom_site_label_H
_geom_hbond_atom_site_label_A
_geom_hbond_site_symmetry_A
_geom_hbond_distance_DH
_geom_hbond_distance_HA
_geom_hbond_distance_DA
_geom_hbond_angle_DHA
O2 H2 O1A . .82 2.06 2.863(3) 168
C29 H29 O1 . .93 2.35 2.704(3) 102
C38 H38 O2 . .93 2.33 2.689(2) 102
C2A H2A1 O1A . .96 2.36 2.747(5) 104
O1 H1 O1A 2_645 .82 2.04 2.865(3) 180
C2 H2A O1 2_655 .93 2.46 3.292(2) 149

loop_
_geom_torsion_atom_site_label_1
_geom_torsion_atom_site_label_2
_geom_torsion_atom_site_label_3
_geom_torsion_atom_site_label_4
_geom_torsion
C12 C1 C2 C3 -.2(3)
C1 C2 C3 C4 1.1(3)
C2 C3 C4 C11 -1.2(3)
C13 C5 C6 C7 -.8(4)
C5 C6 C7 C8 .9(4)
C6 C7 C8 C14 .1(3)
C13 C10 C11 C4 177.57(16)
C15 C10 C11 C4 -1.2(2)
C13 C10 C11 C12 -1.9(2)
C15 C10 C11 C12 179.31(14)
C3 C4 C11 C10 -178.95(18)
C3 C4 C11 C12 .6(3)
C14 C9 C12 C1 -177.84(16)
C30 C9 C12 C1 2.3(2)
C14 C9 C12 C11 .6(2)
C30 C9 C12 C11 -179.24(14)
C2 C1 C12 C9 177.96(18)
C2 C1 C12 C11 -.5(3)
C10 C11 C12 C9 1.3(2)
C4 C11 C12 C9 -178.19(15)
C10 C11 C12 C1 179.82(15)
C4 C11 C12 C1 .3(2)
C11 C10 C13 C5 -179.40(16)
C15 C10 C13 C5 -.7(3)
C11 C10 C13 C14 .6(2)
C15 C10 C13 C14 179.34(15)
C6 C5 C13 C10 179.9(2)
C6 C5 C13 C14 -.1(3)
C12 C9 C14 C8 178.35(16)
C30 C9 C14 C8 -1.8(2)
C12 C9 C14 C13 -1.9(2)
C30 C9 C14 C13 177.93(15)
C7 C8 C14 C9 178.69(19)
C7 C8 C14 C13 -1.1(3)
C10 C13 C14 C9 1.3(2)
C5 C13 C14 C9 -178.69(16)
C10 C13 C14 C8 -178.95(16)
C5 C13 C14 C8 1.1(2)
C13 C10 C15 C16 -168.9(15)
C11 C10 C15 C16 9.8(16)
C10 C15 C16 C17 36(2)
C15 C16 C17 O1 -33.9(13)
C15 C16 C17 C18 -154.0(12)
C15 C16 C17 C24 82.5(12)
O1 C17 C18 C23 -121.96(18)
C16 C17 C18 C23 -2.3(3)
C24 C17 C18 C23 119.39(19)
O1 C17 C18 C19 55.2(2)
C16 C17 C18 C19 174.81(17)
C24 C17 C18 C19 -63.5(2)
C23 C18 C19 C20 2.1(3)
C17 C18 C19 C20 -175.22(18)
C18 C19 C20 C21 -.8(3)
C19 C20 C21 C22 -1.3(4)
C20 C21 C22 C23 2.1(4)
C19 C18 C23 C22 -1.2(3)
C17 C18 C23 C22 175.90(19)
C21 C22 C23 C18 -.9(3)
O1 C17 C24 C25 -170.24(17)
C16 C17 C24 C25 73.5(2)
C18 C17 C24 C25 -51.1(2)
O1 C17 C24 C29 11.6(2)
C16 C17 C24 C29 -104.62(19)
C18 C17 C24 C29 130.74(17)
C29 C24 C25 C26 -.7(3)
C17 C24 C25 C26 -178.8(2)
C24 C25 C26 C27 .0(4)
C25 C26 C27 C28 .9(4)
C26 C27 C28 C29 -1.2(4)
C25 C24 C29 C28 .4(3)
C17 C24 C29 C28 178.51(18)
C27 C28 C29 C24 .5(3)
C14 C9 C30 C31 -174(3)
C12 C9 C30 C31 6(3)
C9 C30 C31 C32 50(5)
C30 C31 C32 O2 -43(3)
C30 C31 C32 C39 -164(3)
C30 C31 C32 C33 73(3)
O2 C32 C33 C38 18.1(2)
C31 C32 C33 C38 -99.12(19)
C39 C32 C33 C38 138.23(17)
O2 C32 C33 C34 -164.61(15)
C31 C32 C33 C34 78.17(19)
C39 C32 C33 C34 -44.5(2)
C38 C33 C34 C35 .6(3)
C32 C33 C34 C35 -176.75(17)
C33 C34 C35 C36 .6(3)
C34 C35 C36 C37 -1.1(3)
C35 C36 C37 C38 .5(3)
C34 C33 C38 C37 -1.2(3)
C32 C33 C38 C37 176.17(17)
C36 C37 C38 C33 .6(3)
O2 C32 C39 C44 -124.9(2)
C31 C32 C39 C44 -3.7(3)
C33 C32 C39 C44 116.3(2)
O2 C32 C39 C40 53.9(2)
C31 C32 C39 C40 175.15(18)
C33 C32 C39 C40 -64.9(2)
C44 C39 C40 C41 1.1(4)
C32 C39 C40 C41 -177.7(2)
C39 C40 C41 C42 -.4(4)
C40 C41 C42 C43 -.7(5)
C41 C42 C43 C44 1.0(5)
C40 C39 C44 C43 -.8(4)
C32 C39 C44 C43 178.0(2)
C42 C43 C44 C39 -.2(5)
C2A N1A C1A O1A -.7(5)
C3A N1A C1A O1A 178.5(4)

loop_
_cod_related_entry_id
_cod_related_entry_database
_cod_related_entry_code
1 ChemSpider 21132520
